data_4115307
loop_
_publ_author_name
'Matthew Laskoski'
'Winfried Steffen'
'Jason G. M. Morton'
'Mark D. Smith'
'Uwe H. F. Bunz'

_publ_contact_author 'Professor Uwe H. F. Bunz'
_publ_contact_author_address
;
University of South Carolina
Department of Chemistry and Biochemistry
GSRC
Columbia, South Carolina 29208
USA
;
_publ_contact_author_email bunz@mail.chem.sc.edu
_publ_contact_author_fax '803 777 9521'
_publ_contact_author_phone '803 777 8436'
_publ_section_title
;
 Synthesis and Explosive Decomposition of Organometallic
 Dehydro[18]annulenes: An Access to Carbon Nanostructures
;
_journal_name_full 'Journal of the American Chemical Society'
_journal_page_first 13814
_journal_page_last 13818
_journal_paper_doi 10.1021/ja026809o
_journal_volume 124
_journal_year 2002
_chemical_formula_sum 'C40 H28 Fe'
_chemical_formula_weight 564.47
_chemical_name_systematic
; 
 ? 
;
_space_group_IT_number 2
_symmetry_cell_setting triclinic
_symmetry_space_group_name_Hall '-P 1'
_symmetry_space_group_name_H-M 'P -1'
_atom_sites_solution_hydrogens geom
_atom_sites_solution_primary direct
_atom_sites_solution_secondary difmap
_audit_creation_method SHELXL-97
_cell_angle_alpha 96.1900(10)
_cell_angle_beta 95.8680(10)
_cell_angle_gamma 104.7240(10)
_cell_formula_units_Z 2
_cell_length_a 9.0856(6)
_cell_length_b 11.8076(8)
_cell_length_c 16.3129(11)
_cell_measurement_reflns_used 5356
_cell_measurement_temperature 173(2)
_cell_measurement_theta_max 25.013
_cell_measurement_theta_min 2.339
_cell_volume 1667.33(19)
_computing_cell_refinement 'SAINT+ NT V6.02a (Bruker, 1998)'
_computing_data_collection 'SMART NT V5.619 (Bruker, 2000)'
_computing_data_reduction 'SAINT+ NT V6.02a'
_computing_molecular_graphics 'SHELXTL V5.1 (Sheldrick, 1997)'
_computing_publication_material 'SHELXTL V5.1'
_computing_structure_refinement 'SHELXL-97 (Sheldrick, 1997)'
_computing_structure_solution 'SHELXS-97 (Sheldrick, 1990)'
_diffrn_ambient_temperature 173(2)
_diffrn_measured_fraction_theta_full 0.995
_diffrn_measured_fraction_theta_max 0.995
_diffrn_measurement_device_type 'Bruker SMART APEX CCD diffractometer'
_diffrn_measurement_method 'omega scans'
_diffrn_radiation_monochromator graphite
_diffrn_radiation_source 'fine-focus sealed tube'
_diffrn_radiation_type MoK\a
_diffrn_radiation_wavelength 0.71073
_diffrn_reflns_av_R_equivalents 0.0311
_diffrn_reflns_av_sigmaI/netI 0.0523
_diffrn_reflns_limit_h_max 10
_diffrn_reflns_limit_h_min -10
_diffrn_reflns_limit_k_max 14
_diffrn_reflns_limit_k_min -14
_diffrn_reflns_limit_l_max 19
_diffrn_reflns_limit_l_min -19
_diffrn_reflns_number 13730
_diffrn_reflns_theta_full 25.05
_diffrn_reflns_theta_max 25.05
_diffrn_reflns_theta_min 1.27
_diffrn_standards_decay_% none
_exptl_absorpt_coefficient_mu 0.476
_exptl_absorpt_correction_T_max 0.7615
_exptl_absorpt_correction_T_min 0.9828
_exptl_absorpt_correction_type multi-scan
_exptl_absorpt_process_details '(SADABS, Bruker, 1997)'
_exptl_crystal_colour red-orange
_exptl_crystal_density_diffrn 1.124
_exptl_crystal_description plate
_exptl_crystal_F_000 588
_exptl_crystal_size_max 0.42
_exptl_crystal_size_mid 0.30
_exptl_crystal_size_min 0.14
_refine_diff_density_max 0.918
_refine_diff_density_min -0.395
_refine_diff_density_rms 0.062
_refine_ls_extinction_method none
_refine_ls_goodness_of_fit_ref 1.013
_refine_ls_hydrogen_treatment mixed
_refine_ls_matrix_type full
_refine_ls_number_parameters 374
_refine_ls_number_reflns 5887
_refine_ls_number_restraints 2
_refine_ls_restrained_S_all 1.017
_refine_ls_R_factor_all 0.0780
_refine_ls_R_factor_gt 0.0579
_refine_ls_shift/su_max 0.001
_refine_ls_shift/su_mean 0.000
_refine_ls_structure_factor_coef Fsqd
_refine_ls_weighting_details 'calc w=1/[\s^2^(Fo^2^)+(0.0865P)^2^+0.0000P] where P=(Fo^2^+2Fc^2^)/3'
_refine_ls_weighting_scheme calc
_refine_ls_wR_factor_gt 0.1494
_refine_ls_wR_factor_ref 0.1571
_reflns_number_gt 3991
_reflns_number_total 5887
_reflns_threshold_expression >2sigma(I)
_cod_data_source_file ja026809o_s3_5.cif
_cod_data_source_block 13b
_cod_database_code 4115307

loop_
_symmetry_equiv_pos_as_xyz
'x, y, z'
'-x, -y, -z'

loop_
_atom_site_label
_atom_site_type_symbol
_atom_site_fract_x
_atom_site_fract_y
_atom_site_fract_z
_atom_site_U_iso_or_equiv
_atom_site_adp_type
_atom_site_occupancy
_atom_site_symmetry_multiplicity
_atom_site_calc_flag
_atom_site_refinement_flags
Fe Fe 0.32661(6) 1.10878(4) 0.28378(3) 0.0539(2) Uani 1 1 d .
C1 C 0.3676(3) 0.9950(3) 0.36198(19) 0.0407(7) Uani 1 1 d .
C2 C 0.3306(4) 1.0928(3) 0.4068(2) 0.0466(8) Uani 1 1 d .
H2 H 0.3947 1.1463 0.4518 0.056 Uiso 1 1 calc R
C3 C 0.1835(4) 1.0963(3) 0.3731(2) 0.0522(9) Uani 1 1 d .
H3 H 0.1313 1.1524 0.3917 0.063 Uiso 1 1 calc R
C4 C 0.1259(4) 1.0029(3) 0.3072(2) 0.0546(9) Uani 1 1 d .
H4 H 0.0289 0.9858 0.2738 0.065 Uiso 1 1 calc R
C5 C 0.2381(4) 0.9379(3) 0.29895(19) 0.0451(8) Uani 1 1 d .
C6 C 0.2304(4) 0.8370(3) 0.2418(2) 0.0521(8) Uani 1 1 d .
C7 C 0.2326(4) 0.7521(3) 0.1952(2) 0.0609(10) Uani 1 1 d .
C8 C 0.2389(4) 0.6528(4) 0.1435(2) 0.0689(11) Uani 1 1 d .
C9 C 0.2480(4) 0.5679(4) 0.0988(2) 0.0718(12) Uani 1 1 d .
C10 C 0.2596(4) 0.4644(3) 0.0478(2) 0.0627(10) Uani 1 1 d .
C11 C 0.1440(5) 0.4039(4) -0.0159(3) 0.0841(15) Uani 1 1 d .
H11 H 0.0576 0.4337 -0.0279 0.101 Uiso 1 1 calc R
C12 C 0.1523(5) 0.3024(4) -0.0615(2) 0.0744(12) Uani 1 1 d .
H12 H 0.0721 0.2634 -0.1051 0.089 Uiso 1 1 calc R
C13 C 0.2750(5) 0.2552(3) -0.0454(2) 0.0626(10) Uani 1 1 d .
C14 C 0.3913(4) 0.3161(3) 0.0169(2) 0.0534(9) Uani 1 1 d .
H14 H 0.4780 0.2862 0.0278 0.064 Uiso 1 1 calc R
C15 C 0.3855(4) 0.4200(3) 0.06433(19) 0.0462(8) Uani 1 1 d .
C16 C 0.2828(6) 0.1365(4) -0.0910(3) 0.0963(16) Uani 1 1 d D
H16 H 0.3689 0.1131 -0.0603 0.116 Uiso 1 1 calc R
C17 C 0.1352(7) 0.0438(5) -0.0860(4) 0.173(3) Uani 1 1 d D
H17A H 0.0477 0.0674 -0.1120 0.260 Uiso 1 1 calc R
H17B H 0.1242 0.0363 -0.0275 0.260 Uiso 1 1 calc R
H17C H 0.1384 -0.0324 -0.1152 0.260 Uiso 1 1 calc R
C18 C 0.3191(9) 0.1490(5) -0.1780(3) 0.136(3) Uani 1 1 d D
H18A H 0.2481 0.1871 -0.2062 0.204 Uiso 1 1 calc R
H18B H 0.3081 0.0706 -0.2087 0.204 Uiso 1 1 calc R
H18C H 0.4248 0.1976 -0.1757 0.204 Uiso 1 1 calc R
C19 C 0.5062(4) 0.4777(3) 0.1297(2) 0.0442(8) Uani 1 1 d .
C20 C 0.6074(4) 0.5259(3) 0.1851(2) 0.0433(7) Uani 1 1 d .
C21 C 0.7252(4) 0.5773(3) 0.2477(2) 0.0431(7) Uani 1 1 d .
C22 C 0.8308(4) 0.6215(3) 0.3024(2) 0.0426(8) Uani 1 1 d .
C23 C 0.9575(3) 0.6711(3) 0.36629(18) 0.0396(7) Uani 1 1 d .
C24 C 1.0746(4) 0.6153(3) 0.3778(2) 0.0441(7) Uani 1 1 d .
H24 H 1.0683 0.5442 0.3425 0.053 Uiso 1 1 calc R
C25 C 1.1999(3) 0.6602(3) 0.43899(19) 0.0441(8) Uani 1 1 d .
C26 C 1.2071(4) 0.7643(3) 0.4891(2) 0.0487(8) Uani 1 1 d .
H26 H 1.2922 0.7966 0.5314 0.058 Uiso 1 1 calc R
C27 C 1.0930(4) 0.8227(3) 0.4793(2) 0.0477(8) Uani 1 1 d .
H27 H 1.1014 0.8942 0.5145 0.057 Uiso 1 1 calc R
C28 C 0.9659(3) 0.7771(3) 0.41798(18) 0.0397(7) Uani 1 1 d .
C29 C 1.3250(4) 0.5957(3) 0.4492(2) 0.0508(8) Uani 1 1 d .
H29 H 1.4043 0.6413 0.4963 0.061 Uiso 1 1 calc R
C30 C 1.2616(5) 0.4726(4) 0.4702(3) 0.0819(13) Uani 1 1 d .
H30A H 1.2219 0.4776 0.5237 0.123 Uiso 1 1 calc R
H30B H 1.3435 0.4323 0.4738 0.123 Uiso 1 1 calc R
H30C H 1.1784 0.4280 0.4266 0.123 Uiso 1 1 calc R
C31 C 1.4027(4) 0.5914(3) 0.3705(2) 0.0616(10) Uani 1 1 d .
H31A H 1.3298 0.5401 0.3247 0.092 Uiso 1 1 calc R
H31B H 1.4920 0.5601 0.3806 0.092 Uiso 1 1 calc R
H31C H 1.4363 0.6714 0.3556 0.092 Uiso 1 1 calc R
C32 C 0.8467(4) 0.8340(3) 0.40667(19) 0.0441(7) Uani 1 1 d .
C33 C 0.7399(4) 0.8764(3) 0.39567(19) 0.0451(8) Uani 1 1 d .
C34 C 0.6160(4) 0.9220(3) 0.38469(19) 0.0464(8) Uani 1 1 d .
C35 C 0.5040(4) 0.9578(3) 0.37562(19) 0.0441(7) Uani 1 1 d .
C36 C 0.5121(8) 1.1543(5) 0.2230(4) 0.111(2) Uani 1 1 d .
H36 H 0.6002 1.1250 0.2284 0.133 Uiso 1 1 calc R
C37 C 0.4907(6) 1.2571(4) 0.2727(3) 0.0902(15) Uani 1 1 d .
H37 H 0.5603 1.3068 0.3175 0.108 Uiso 1 1 calc R
C38 C 0.3471(6) 1.2678(4) 0.2412(3) 0.0781(13) Uani 1 1 d .
H38 H 0.3020 1.3282 0.2605 0.094 Uiso 1 1 calc R
C39 C 0.2799(7) 1.1749(5) 0.1764(3) 0.0978(16) Uani 1 1 d .
H39 H 0.1815 1.1620 0.1452 0.117 Uiso 1 1 calc R
C40 C 0.3784(10) 1.1060(5) 0.1652(4) 0.115(2) Uani 1 1 d .
H40 H 0.3600 1.0374 0.1254 0.138 Uiso 1 1 calc R

loop_
_atom_site_aniso_label
_atom_site_aniso_U_11
_atom_site_aniso_U_22
_atom_site_aniso_U_33
_atom_site_aniso_U_23
_atom_site_aniso_U_13
_atom_site_aniso_U_12
Fe 0.0756(4) 0.0490(3) 0.0523(3) 0.0155(2) 0.0214(3) 0.0354(3)
C1 0.0438(17) 0.0400(17) 0.0433(17) 0.0068(14) 0.0091(14) 0.0187(14)
C2 0.053(2) 0.0463(18) 0.0436(18) 0.0016(15) 0.0069(15) 0.0205(15)
C3 0.057(2) 0.058(2) 0.054(2) 0.0084(17) 0.0160(17) 0.0348(18)
C4 0.052(2) 0.065(2) 0.053(2) 0.0043(18) 0.0000(17) 0.0318(18)
C5 0.0522(19) 0.0464(18) 0.0426(18) 0.0068(15) 0.0065(15) 0.0235(15)
C6 0.055(2) 0.059(2) 0.0457(19) 0.0014(17) -0.0027(16) 0.0263(17)
C7 0.062(2) 0.066(2) 0.054(2) -0.0088(19) -0.0104(18) 0.031(2)
C8 0.067(2) 0.081(3) 0.058(2) -0.020(2) -0.0167(19) 0.041(2)
C9 0.063(2) 0.087(3) 0.062(2) -0.024(2) -0.019(2) 0.039(2)
C10 0.058(2) 0.072(3) 0.051(2) -0.0228(19) -0.0094(18) 0.0234(19)
C11 0.060(2) 0.115(4) 0.068(3) -0.044(3) -0.020(2) 0.039(2)
C12 0.054(2) 0.095(3) 0.056(2) -0.031(2) -0.0044(19) 0.009(2)
C13 0.065(2) 0.055(2) 0.057(2) -0.0128(18) 0.0161(19) 0.0008(19)
C14 0.052(2) 0.0452(19) 0.056(2) -0.0072(16) 0.0077(17) 0.0071(16)
C15 0.0458(19) 0.0457(18) 0.0408(18) -0.0057(15) 0.0033(15) 0.0066(15)
C16 0.121(4) 0.063(3) 0.079(3) -0.033(2) 0.009(3) -0.001(3)
C17 0.267(10) 0.088(4) 0.122(5) -0.009(4) -0.020(6) -0.004(5)
C18 0.245(8) 0.080(4) 0.095(4) -0.001(3) 0.049(5) 0.062(4)
C19 0.0446(18) 0.0376(17) 0.0500(19) -0.0010(15) 0.0059(17) 0.0137(15)
C20 0.0427(18) 0.0365(17) 0.0511(19) -0.0010(15) 0.0029(17) 0.0158(14)
C21 0.0382(18) 0.0416(18) 0.052(2) 0.0005(15) 0.0027(17) 0.0190(15)
C22 0.0441(19) 0.0408(17) 0.0488(19) 0.0034(15) 0.0091(17) 0.0221(15)
C23 0.0369(16) 0.0443(18) 0.0389(17) 0.0044(14) 0.0005(14) 0.0153(14)
C24 0.0463(18) 0.0409(17) 0.0474(18) 0.0007(14) 0.0051(15) 0.0186(15)
C25 0.0378(17) 0.0507(19) 0.0467(18) 0.0068(15) 0.0042(15) 0.0179(15)
C26 0.0353(17) 0.059(2) 0.0486(19) 0.0000(16) -0.0056(15) 0.0151(15)
C27 0.0451(19) 0.0488(19) 0.0479(19) -0.0069(15) 0.0010(16) 0.0182(15)
C28 0.0402(17) 0.0429(17) 0.0398(17) 0.0057(14) 0.0066(14) 0.0173(14)
C29 0.0404(18) 0.059(2) 0.057(2) 0.0067(17) -0.0020(16) 0.0245(16)
C30 0.067(3) 0.092(3) 0.111(4) 0.056(3) 0.021(2) 0.045(2)
C31 0.049(2) 0.065(2) 0.080(3) 0.012(2) 0.0114(19) 0.0313(18)
C32 0.0455(18) 0.0421(18) 0.0435(18) -0.0051(14) 0.0019(15) 0.0159(15)
C33 0.0467(19) 0.0440(18) 0.0438(18) -0.0078(14) 0.0010(15) 0.0187(16)
C34 0.050(2) 0.0448(18) 0.0446(18) -0.0035(15) 0.0033(15) 0.0177(16)
C35 0.0483(19) 0.0407(17) 0.0465(18) 0.0021(14) 0.0061(15) 0.0193(15)
C36 0.132(5) 0.095(4) 0.162(6) 0.079(4) 0.112(5) 0.071(4)
C37 0.102(4) 0.069(3) 0.118(4) 0.035(3) 0.054(3) 0.032(3)
C38 0.114(4) 0.059(3) 0.080(3) 0.031(2) 0.033(3) 0.041(3)
C39 0.160(5) 0.084(3) 0.068(3) 0.031(3) 0.023(3) 0.054(4)
C40 0.199(7) 0.095(4) 0.080(4) 0.037(3) 0.076(4) 0.058(5)

loop_
_atom_type_symbol
_atom_type_description
_atom_type_scat_dispersion_real
_atom_type_scat_dispersion_imag
_atom_type_scat_source
C C 0.0033 0.0016 'International Tables Vol C Tables 4.2.6.8 and 6.1.1.4'
H H 0.0000 0.0000 'International Tables Vol C Tables 4.2.6.8 and 6.1.1.4'
Fe Fe 0.3463 0.8444 'International Tables Vol C Tables 4.2.6.8 and 6.1.1.4'

loop_
_geom_angle_atom_site_label_1
_geom_angle_atom_site_label_2
_geom_angle_atom_site_label_3
_geom_angle
C1 Fe C5 41.90(12)
C1 Fe C36 107.52(18)
C5 Fe C36 120.23(17)
C1 Fe C37 121.38(19)
C5 Fe C37 157.35(17)
C36 Fe C37 41.9(2)
C1 Fe C4 69.58(13)
C5 Fe C4 41.33(13)
C36 Fe C4 155.5(2)
C37 Fe C4 160.39(16)
C1 Fe C2 41.29(12)
C5 Fe C2 69.62(13)
C36 Fe C2 126.2(2)
C37 Fe C2 107.96(19)
C4 Fe C2 68.53(14)
C1 Fe C40 124.7(2)
C5 Fe C40 106.2(2)
C36 Fe C40 40.6(2)
C37 Fe C40 69.2(2)
C4 Fe C40 119.9(3)
C2 Fe C40 162.9(2)
C1 Fe C39 160.63(17)
C5 Fe C39 123.13(19)
C36 Fe C39 67.1(3)
C37 Fe C39 68.0(2)
C4 Fe C39 107.2(2)
C2 Fe C39 156.82(17)
C40 Fe C39 39.2(2)
C1 Fe C3 68.91(12)
C5 Fe C3 69.01(13)
C36 Fe C3 163.0(3)
C37 Fe C3 124.56(17)
C4 Fe C3 40.44(13)
C2 Fe C3 40.32(13)
C40 Fe C3 155.1(3)
C39 Fe C3 121.74(19)
C1 Fe C38 157.13(17)
C5 Fe C38 160.24(18)
C36 Fe C38 67.83(19)
C37 Fe C38 40.04(19)
C4 Fe C38 124.20(17)
C2 Fe C38 122.07(16)
C40 Fe C38 67.3(2)
C39 Fe C38 40.22(18)
C3 Fe C38 108.58(16)
C35 C1 C2 127.6(3)
C35 C1 C5 125.2(3)
C2 C1 C5 107.2(3)
C35 C1 Fe 126.8(2)
C2 C1 Fe 69.70(17)
C5 C1 Fe 69.08(17)
C3 C2 C1 108.5(3)
C3 C2 Fe 70.17(19)
C1 C2 Fe 69.01(17)
C2 C3 C4 108.9(3)
C2 C3 Fe 69.50(18)
C4 C3 Fe 69.3(2)
C3 C4 C5 108.5(3)
C3 C4 Fe 70.3(2)
C5 C4 Fe 69.17(19)
C6 C5 C4 128.7(3)
C6 C5 C1 124.4(3)
C4 C5 C1 106.9(3)
C6 C5 Fe 126.5(2)
C4 C5 Fe 69.5(2)
C1 C5 Fe 69.01(17)
C7 C6 C5 176.2(4)
C6 C7 C8 177.8(4)
C9 C8 C7 178.5(5)
C8 C9 C10 178.1(5)
C11 C10 C15 118.7(3)
C11 C10 C9 121.5(3)
C15 C10 C9 119.8(3)
C12 C11 C10 121.2(4)
C11 C12 C13 121.3(3)
C14 C13 C12 117.7(3)
C14 C13 C16 119.4(4)
C12 C13 C16 122.8(4)
C13 C14 C15 122.1(3)
C10 C15 C14 119.0(3)
C10 C15 C19 121.0(3)
C14 C15 C19 120.0(3)
C18 C16 C17 114.5(5)
C18 C16 C13 110.8(4)
C17 C16 C13 108.6(4)
C20 C19 C15 179.6(4)
C19 C20 C21 177.8(3)
C22 C21 C20 178.8(3)
C21 C22 C23 178.4(3)
C24 C23 C28 119.5(3)
C24 C23 C22 120.1(3)
C28 C23 C22 120.4(3)
C25 C24 C23 122.1(3)
C26 C25 C24 117.9(3)
C26 C25 C29 122.0(3)
C24 C25 C29 120.1(3)
C25 C26 C27 121.7(3)
C26 C27 C28 120.6(3)
C27 C28 C23 118.3(3)
C27 C28 C32 122.0(3)
C23 C28 C32 119.7(3)
C30 C29 C25 111.4(3)
C30 C29 C31 110.7(3)
C25 C29 C31 110.3(3)
C33 C32 C28 176.4(3)
C32 C33 C34 178.1(4)
C35 C34 C33 177.5(4)
C34 C35 C1 177.1(3)
C40 C36 C37 107.6(5)
C40 C36 Fe 70.0(3)
C37 C36 Fe 69.1(3)
C38 C37 C36 105.9(5)
C38 C37 Fe 70.5(3)
C36 C37 Fe 68.9(3)
C37 C38 C39 109.0(4)
C37 C38 Fe 69.5(2)
C39 C38 Fe 69.9(2)
C40 C39 C38 109.3(6)
C40 C39 Fe 70.2(3)
C38 C39 Fe 69.9(2)
C39 C40 C36 108.2(6)
C39 C40 Fe 70.7(3)
C36 C40 Fe 69.4(3)

loop_
_geom_bond_atom_site_label_1
_geom_bond_atom_site_label_2
_geom_bond_distance
Fe C1 2.024(3)
Fe C5 2.025(3)
Fe C36 2.027(5)
Fe C37 2.029(5)
Fe C4 2.030(4)
Fe C2 2.034(3)
Fe C40 2.035(5)
Fe C39 2.042(4)
Fe C3 2.042(3)
Fe C38 2.043(4)
C1 C35 1.421(4)
C1 C2 1.431(4)
C1 C5 1.448(4)
C2 C3 1.405(5)
C3 C4 1.408(5)
C4 C5 1.431(4)
C5 C6 1.414(5)
C6 C7 1.197(5)
C7 C8 1.385(5)
C8 C9 1.201(5)
C9 C10 1.435(5)
C10 C11 1.389(5)
C10 C15 1.389(5)
C11 C12 1.363(5)
C12 C13 1.382(6)
C13 C14 1.379(5)
C13 C16 1.536(6)
C14 C15 1.394(4)
C15 C19 1.424(5)
C16 C18 1.503(2)
C16 C17 1.516(2)
C19 C20 1.200(4)
C20 C21 1.367(5)
C21 C22 1.207(4)
C22 C23 1.427(4)
C23 C24 1.393(4)
C23 C28 1.412(4)
C24 C25 1.386(4)
C25 C26 1.384(4)
C25 C29 1.526(4)
C26 C27 1.388(4)
C27 C28 1.398(4)
C28 C32 1.420(4)
C29 C30 1.512(5)
C29 C31 1.530(5)
C32 C33 1.206(4)
C33 C34 1.370(4)
C34 C35 1.198(4)
C36 C40 1.409(8)
C36 C37 1.451(7)
C37 C38 1.394(7)
C38 C39 1.404(6)
C39 C40 1.366(7)
